data_4302953
loop_
_publ_author_name
'Nail M. Shavaleev'
'Rosario Scopelliti'
'Fr\'ed\'eric Gumy'
'Jean-Claude G. B\"unzli'

_publ_contact_author_address
;Ecole polytechnique f\'ed\'erale de Lausanne
Institut des sciences et ing\'enierie chimiques
EPFL SB ISIC LCSL
BCH 1402 (B\^at. BCH)
CH-1015 Lausanne
Switzerland
;
_publ_contact_author_email jean-claude.bunzli@epfl.ch
_publ_contact_author_fax '+41 21 693 98 25'
_publ_contact_author_name 'Jean-Claude B\"unzli'
_publ_contact_author_phone '+41 21 693 98 21'
_publ_section_title
;
Surprisingly Bright Near-Infrared Luminescence and Short Radiative
Lifetimes of Ytterbium in Hetero-Binuclear Yb-Na Chelates
;
_journal_name_full 'Inorganic Chemistry'
_journal_page_first 7937
_journal_page_last 7946
_journal_paper_doi 10.1021/ic900888m
_journal_volume 48
_journal_year 2009
_chemical_formula_moiety 'C64 H32 Cl4 N8 Na O8 Yb, C2 H3 N'
_chemical_formula_sum 'C66 H35 Cl4 N9 Na O8 Yb'
_chemical_formula_weight 1419.86
_chemical_name_systematic
; 
 ? 
;
_space_group_IT_number 14
_symmetry_cell_setting monoclinic
_symmetry_space_group_name_Hall '-P 2yn'
_symmetry_space_group_name_H-M 'P 1 21/n 1'
_atom_sites_solution_hydrogens geom
_atom_sites_solution_primary direct
_atom_sites_solution_secondary difmap
_audit_creation_method SHELXL-97
_cell_angle_alpha 90.00
_cell_angle_beta 101.890(17)
_cell_angle_gamma 90.00
_cell_formula_units_Z 4
_cell_length_a 21.762(6)
_cell_length_b 12.2197(18)
_cell_length_c 24.255(6)
_cell_measurement_reflns_used 94
_cell_measurement_temperature 100(2)
_cell_measurement_theta_max 18.135
_cell_measurement_theta_min 3.118
_cell_volume 6312(3)
_computing_cell_refinement 'Dirax/lsq (Duisenberg & Schreurs, 1989-2000)'
_computing_data_collection 'Collect (Bruker AXS BV, 1997-2004)'
_computing_data_reduction 'EvalCCD (Duisenberg & Schreurs, 1990-2000)'
_computing_molecular_graphics 'Bruker SHELXTL'
_computing_publication_material 'Bruker SHELXTL'
_computing_structure_refinement 'SHELXL-97 (Sheldrick, 1997)'
_computing_structure_solution 'SHELXS-97 (Sheldrick, 1990)'
_diffrn_ambient_temperature 100(2)
_diffrn_measured_fraction_theta_full 0.991
_diffrn_measured_fraction_theta_max 0.991
_diffrn_measurement_device_type 'Bruker APEX II CCD'
_diffrn_measurement_method 'phi and omega scans'
_diffrn_radiation_monochromator graphite
_diffrn_radiation_source 'fine-focus sealed tube'
_diffrn_radiation_type MoK\a
_diffrn_radiation_wavelength 0.71073
_diffrn_reflns_av_R_equivalents 0.0000
_diffrn_reflns_av_sigmaI/netI 0.0702
_diffrn_reflns_limit_h_max 26
_diffrn_reflns_limit_h_min -27
_diffrn_reflns_limit_k_max 15
_diffrn_reflns_limit_k_min 0
_diffrn_reflns_limit_l_max 30
_diffrn_reflns_limit_l_min 0
_diffrn_reflns_number 12787
_diffrn_reflns_theta_full 26.37
_diffrn_reflns_theta_max 26.37
_diffrn_reflns_theta_min 3.32
_exptl_absorpt_coefficient_mu 1.720
_exptl_absorpt_correction_T_max 1.0000
_exptl_absorpt_correction_T_min 0.3807
_exptl_absorpt_correction_type multi-scan
_exptl_absorpt_process_details 'SADABS V2.10, G.M. Sheldrick, 2003'
_exptl_crystal_colour red
_exptl_crystal_density_diffrn 1.494
_exptl_crystal_density_method 'not measured'
_exptl_crystal_description irregular
_exptl_crystal_F_000 2828
_exptl_crystal_size_max 0.65
_exptl_crystal_size_mid 0.21
_exptl_crystal_size_min 0.19
_platon_squeeze_details ' '
_refine_diff_density_max 3.468
_refine_diff_density_min -2.887
_refine_diff_density_rms 0.230
_refine_ls_extinction_method none
_refine_ls_goodness_of_fit_ref 1.167
_refine_ls_hydrogen_treatment riding
_refine_ls_matrix_type full
_refine_ls_number_parameters 802
_refine_ls_number_reflns 12787
_refine_ls_number_restraints 408
_refine_ls_restrained_S_all 1.152
_refine_ls_R_factor_all 0.1145
_refine_ls_R_factor_gt 0.0840
_refine_ls_shift/su_max 0.000
_refine_ls_shift/su_mean 0.000
_refine_ls_structure_factor_coef Fsqd
_refine_ls_weighting_details 'calc w=1/[\s^2^(Fo^2^)+(0.0002P)^2^+1.0237P] where P=(Fo^2^+2Fc^2^)/3'
_refine_ls_weighting_scheme calc
_refine_ls_wR_factor_gt 0.1833
_refine_ls_wR_factor_ref 0.1977
_reflns_number_gt 9390
_reflns_number_total 12787
_reflns_threshold_expression >2sigma(I)
_cod_data_source_file ic900888m_si_002_1.cif
_cod_data_source_block Na[Yb(LCl*)4]
_cod_depositor_comments
;
The following automatic conversions were performed:
'_symmetry_cell_setting' value 'Monoclinic' changed to 'monoclinic'
according to '/home/saulius/struct/CIF-dictionaries/cif_core.dic'
dictionary named 'cif_core.dic' version 2.4.1 from 2010-06-29.

Automatic conversion script
Id: cif_fix_enum 1527 2010-12-29 10:47:43Z saulius 
;
_cod_original_cell_volume 6312(2)
_cod_original_sg_symbol_H-M 'P 21/n'
_cod_database_code 4302953

loop_
_symmetry_equiv_pos_as_xyz
'x, y, z'
'-x+1/2, y+1/2, -z+1/2'
'-x, -y, -z'
'x-1/2, -y-1/2, z-1/2'

loop_
_atom_site_label
_atom_site_type_symbol
_atom_site_fract_x
_atom_site_fract_y
_atom_site_fract_z
_atom_site_U_iso_or_equiv
_atom_site_adp_type
_atom_site_occupancy
_atom_site_symmetry_multiplicity
_atom_site_calc_flag
_atom_site_refinement_flags
_atom_site_disorder_assembly
_atom_site_disorder_group
Yb1 Yb 0.164991(19) 0.27286(3) -0.000441(17) 0.01461(12) Uani 1 1 d . . .
Na1 Na 0.31711(17) 0.2806(3) -0.03205(16) 0.0194(8) Uani 1 1 d . . .
Cl1 Cl 0.42275(12) 0.6939(2) 0.17826(11) 0.0270(6) Uani 1 1 d . . .
Cl2 Cl 0.30732(13) -0.0219(2) -0.25310(11) 0.0326(6) Uani 1 1 d . . .
Cl3 Cl 0.65835(14) 0.3738(3) 0.18644(13) 0.0448(8) Uani 1 1 d . . .
Cl4 Cl 0.51011(13) 0.0672(3) -0.28296(11) 0.0360(7) Uani 1 1 d . . .
O1 O 0.0717(3) 0.2314(5) -0.0565(3) 0.0200(14) Uani 1 1 d . . .
O2 O 0.2010(3) 0.6350(5) 0.0545(3) 0.0156(13) Uani 1 1 d . . .
O3 O 0.1254(3) 0.2672(5) 0.0792(3) 0.0172(13) Uani 1 1 d . . .
O4 O 0.2295(3) -0.0565(5) -0.0656(3) 0.0166(13) Uani 1 1 d . . .
O5 O 0.2081(3) 0.3520(5) -0.0679(3) 0.0169(14) Uani 1 1 d . . .
O6 O 0.4638(3) 0.5340(5) 0.0521(3) 0.0246(16) Uani 1 1 d . . .
O7 O 0.2642(3) 0.2308(5) 0.0418(3) 0.0149(12) Uani 1 1 d . . .
O8 O 0.4377(3) 0.0042(6) -0.0954(3) 0.0208(14) Uani 1 1 d . . .
N1 N 0.0961(3) 0.4342(6) -0.0201(3) 0.0135(15) Uani 1 1 d . . .
N2 N 0.2075(3) 0.4505(6) 0.0498(3) 0.0127(15) Uani 1 1 d . . .
N3 N 0.1588(4) 0.0838(6) 0.0350(3) 0.0182(17) Uani 1 1 d . . .
N4 N 0.1968(3) 0.1183(6) -0.0630(4) 0.0166(17) Uani 1 1 d . . .
N5 N 0.3127(3) 0.4769(6) -0.0330(3) 0.0165(16) Uani 1 1 d . . .
N6 N 0.4173(3) 0.3706(7) 0.0266(3) 0.0192(17) Uani 1 1 d . . .
N7 N 0.3484(3) 0.1025(6) 0.0043(3) 0.0154(16) Uani 1 1 d . . .
N8 N 0.3862(4) 0.1673(6) -0.0950(3) 0.0216(18) Uani 1 1 d . . .
C1 C 0.0267(4) 0.3050(8) -0.0749(4) 0.0185(18) Uani 1 1 d U . .
C2 C -0.0299(4) 0.2855(8) -0.1107(4) 0.0187(18) Uani 1 1 d U . .
H2 H -0.0406 0.2132 -0.1236 0.022 Uiso 1 1 calc R . .
C3 C -0.0723(4) 0.3723(8) -0.1285(4) 0.0212(19) Uani 1 1 d U . .
H3 H -0.1108 0.3563 -0.1538 0.025 Uiso 1 1 calc R . .
C4 C -0.0607(4) 0.4785(8) -0.1110(4) 0.0167(17) Uani 1 1 d U . .
H4 H -0.0909 0.5341 -0.1231 0.020 Uiso 1 1 calc R . .
C5 C -0.0027(4) 0.5037(8) -0.0747(4) 0.0158(16) Uani 1 1 d U . .
C6 C 0.0405(4) 0.4172(7) -0.0559(4) 0.0130(16) Uani 1 1 d U . .
C7 C 0.1111(4) 0.5351(7) -0.0030(4) 0.0138(16) Uani 1 1 d U . .
C8 C 0.0736(4) 0.6271(8) -0.0200(4) 0.0188(18) Uani 1 1 d U . .
H8 H 0.0873 0.6983 -0.0073 0.023 Uiso 1 1 calc R . .
C9 C 0.0165(4) 0.6113(8) -0.0555(4) 0.0172(17) Uani 1 1 d U . .
H9 H -0.0103 0.6720 -0.0673 0.021 Uiso 1 1 calc R . .
C10 C 0.1733(4) 0.5377(7) 0.0345(4) 0.0143(17) Uani 1 1 d U . .
C11 C 0.2584(4) 0.6043(7) 0.0866(4) 0.0176(18) Uani 1 1 d U . .
C12 C 0.3054(5) 0.6720(8) 0.1155(4) 0.0234(19) Uani 1 1 d U . .
H12 H 0.3016 0.7494 0.1163 0.028 Uiso 1 1 calc R . .
C13 C 0.3575(4) 0.6175(8) 0.1427(4) 0.0202(18) Uani 1 1 d U . .
C14 C 0.3642(5) 0.5035(8) 0.1444(4) 0.0207(19) Uani 1 1 d U . .
H14 H 0.4012 0.4713 0.1659 0.025 Uiso 1 1 calc R . .
C15 C 0.3163(4) 0.4369(8) 0.1146(4) 0.0187(18) Uani 1 1 d U . .
H15 H 0.3201 0.3595 0.1145 0.022 Uiso 1 1 calc R . .
C16 C 0.2629(4) 0.4902(7) 0.0849(4) 0.0161(17) Uani 1 1 d U . .
C17 C 0.1219(4) 0.1754(8) 0.1078(4) 0.0201(18) Uani 1 1 d U . .
C18 C 0.1019(5) 0.1668(8) 0.1587(4) 0.0212(19) Uani 1 1 d U . .
H18 H 0.0866 0.2301 0.1742 0.025 Uiso 1 1 calc R . .
C19 C 0.1039(5) 0.0666(9) 0.1875(4) 0.027(2) Uani 1 1 d U . .
H19 H 0.0896 0.0642 0.2220 0.032 Uiso 1 1 calc R . .
C20 C 0.1258(5) -0.0285(9) 0.1675(4) 0.026(2) Uani 1 1 d U . .
H20 H 0.1281 -0.0943 0.1886 0.031 Uiso 1 1 calc R . .
C21 C 0.1449(4) -0.0268(7) 0.1148(4) 0.0188(17) Uani 1 1 d U . .
C22 C 0.1408(4) 0.0754(7) 0.0853(4) 0.0171(17) Uani 1 1 d U . .
C23 C 0.1823(4) -0.0028(7) 0.0136(4) 0.0154(17) Uani 1 1 d U . .
C24 C 0.1875(5) -0.1068(7) 0.0390(4) 0.0187(18) Uani 1 1 d U . .
H24 H 0.2035 -0.1674 0.0219 0.022 Uiso 1 1 calc R . .
C25 C 0.1688(4) -0.1177(8) 0.0893(4) 0.0214(19) Uani 1 1 d U . .
H25 H 0.1719 -0.1870 0.1074 0.026 Uiso 1 1 calc R . .
C26 C 0.2013(4) 0.0232(7) -0.0397(4) 0.0124(17) Uani 1 1 d U . .
C27 C 0.2410(5) -0.0035(8) -0.1134(4) 0.0207(18) Uani 1 1 d U . .
C28 C 0.2686(5) -0.0485(8) -0.1543(4) 0.0227(19) Uani 1 1 d U . .
H28 H 0.2821 -0.1226 -0.1536 0.027 Uiso 1 1 calc R . .
C29 C 0.2752(5) 0.0246(9) -0.1972(4) 0.0228(19) Uani 1 1 d U . .
C30 C 0.2570(4) 0.1354(8) -0.1971(4) 0.0209(18) Uani 1 1 d U . .
H30 H 0.2633 0.1823 -0.2266 0.025 Uiso 1 1 calc R . .
C31 C 0.2302(4) 0.1765(8) -0.1545(4) 0.0189(18) Uani 1 1 d U . .
H31 H 0.2175 0.2508 -0.1542 0.023 Uiso 1 1 calc R . .
C32 C 0.2226(4) 0.1043(8) -0.1119(4) 0.0171(17) Uani 1 1 d U . .
C33 C 0.2066(4) 0.4571(7) -0.0840(4) 0.0169(17) Uani 1 1 d U . .
C34 C 0.1558(4) 0.5038(8) -0.1200(4) 0.0165(17) Uani 1 1 d U . .
H34 H 0.1222 0.4585 -0.1380 0.020 Uiso 1 1 calc R . .
C35 C 0.1531(5) 0.6177(8) -0.1306(4) 0.0192(18) Uani 1 1 d U . .
H35 H 0.1166 0.6477 -0.1541 0.023 Uiso 1 1 calc R . .
C36 C 0.2014(4) 0.6850(8) -0.1079(4) 0.0203(18) Uani 1 1 d U . .
H36 H 0.1983 0.7614 -0.1153 0.024 Uiso 1 1 calc R . .
C37 C 0.2563(4) 0.6416(7) -0.0732(4) 0.0171(17) Uani 1 1 d U . .
C38 C 0.2595(4) 0.5259(7) -0.0634(4) 0.0169(17) Uani 1 1 d U . .
C39 C 0.3609(5) 0.5378(8) -0.0103(4) 0.0197(18) Uani 1 1 d U . .
C40 C 0.3611(5) 0.6537(8) -0.0154(4) 0.0231(19) Uani 1 1 d U . .
H40 H 0.3966 0.6952 0.0024 0.028 Uiso 1 1 calc R . .
C41 C 0.3087(5) 0.7050(8) -0.0466(4) 0.024(2) Uani 1 1 d U . .
H41 H 0.3077 0.7824 -0.0503 0.029 Uiso 1 1 calc R . .
C42 C 0.4140(4) 0.4768(8) 0.0216(4) 0.0189(19) Uani 1 1 d U . .
C43 C 0.5018(5) 0.4524(9) 0.0796(4) 0.0236(19) Uani 1 1 d U . .
C44 C 0.5592(5) 0.4649(9) 0.1174(4) 0.027(2) Uani 1 1 d U . .
H44 H 0.5775 0.5345 0.1277 0.033 Uiso 1 1 calc R . .
C45 C 0.5875(5) 0.3674(10) 0.1388(4) 0.029(2) Uani 1 1 d U . .
C46 C 0.5607(5) 0.2648(10) 0.1247(5) 0.033(2) Uani 1 1 d U . .
H46 H 0.5816 0.2011 0.1415 0.039 Uiso 1 1 calc R . .
C47 C 0.5040(4) 0.2543(9) 0.0865(4) 0.025(2) Uani 1 1 d U . .
H47 H 0.4864 0.1844 0.0758 0.030 Uiso 1 1 calc R . .
C48 C 0.4737(4) 0.3510(9) 0.0642(4) 0.0211(19) Uani 1 1 d U . .
C49 C 0.2925(4) 0.1533(7) 0.0757(4) 0.0182(18) Uani 1 1 d U . .
C50 C 0.2860(4) 0.1383(7) 0.1312(4) 0.0176(17) Uani 1 1 d U . .
H50 H 0.2602 0.1875 0.1466 0.021 Uiso 1 1 calc R . .
C51 C 0.3163(5) 0.0531(8) 0.1653(4) 0.0216(19) Uani 1 1 d U . .
H51 H 0.3104 0.0460 0.2028 0.026 Uiso 1 1 calc R . .
C52 C 0.3547(4) -0.0204(8) 0.1451(4) 0.0195(18) Uani 1 1 d U . .
H52 H 0.3734 -0.0793 0.1682 0.023 Uiso 1 1 calc R . .
C53 C 0.3659(4) -0.0082(7) 0.0905(4) 0.0144(16) Uani 1 1 d U . .
C54 C 0.3370(4) 0.0805(7) 0.0559(4) 0.0122(16) Uani 1 1 d U . .
C55 C 0.3887(4) 0.0376(7) -0.0153(4) 0.0168(17) Uani 1 1 d U . .
C56 C 0.4180(5) -0.0568(8) 0.0140(4) 0.0221(19) Uani 1 1 d U . .
H56 H 0.4445 -0.1034 -0.0021 0.027 Uiso 1 1 calc R . .
C57 C 0.4060(4) -0.0764(8) 0.0661(4) 0.0197(18) Uani 1 1 d U . .
H57 H 0.4251 -0.1379 0.0868 0.024 Uiso 1 1 calc R . .
C58 C 0.4037(4) 0.0744(8) -0.0695(4) 0.0169(18) Uani 1 1 d U . .
C59 C 0.4437(5) 0.0611(9) -0.1433(4) 0.0235(19) Uani 1 1 d U . .
C60 C 0.4756(5) 0.0280(9) -0.1841(4) 0.0238(19) Uani 1 1 d U . .
H60 H 0.4980 -0.0391 -0.1821 0.029 Uiso 1 1 calc R . .
C61 C 0.4721(5) 0.1024(9) -0.2285(4) 0.025(2) Uani 1 1 d U . .
C62 C 0.4405(5) 0.2036(9) -0.2307(4) 0.026(2) Uani 1 1 d U . .
H62 H 0.4404 0.2520 -0.2613 0.032 Uiso 1 1 calc R . .
C63 C 0.4095(5) 0.2328(9) -0.1881(4) 0.0236(19) Uani 1 1 d U . .
H63 H 0.3872 0.3000 -0.1895 0.028 Uiso 1 1 calc R . .
C64 C 0.4122(4) 0.1602(8) -0.1431(4) 0.0208(18) Uani 1 1 d U . .
C65 C 0.2907(6) 0.8791(11) 0.2881(6) 0.046(3) Uani 1 1 d U . .
H65A H 0.3018 0.8522 0.3269 0.069 Uiso 1 1 calc R . .
H65B H 0.2639 0.9440 0.2866 0.069 Uiso 1 1 calc R . .
H65C H 0.3290 0.8982 0.2750 0.069 Uiso 1 1 calc R . .
C66 C 0.2561(6) 0.7921(13) 0.2511(5) 0.041(3) Uani 1 1 d U . .
N9 N 0.2311(6) 0.7252(12) 0.2228(5) 0.057(3) Uani 1 1 d . . .

loop_
_atom_site_aniso_label
_atom_site_aniso_U_11
_atom_site_aniso_U_22
_atom_site_aniso_U_33
_atom_site_aniso_U_23
_atom_site_aniso_U_13
_atom_site_aniso_U_12
Yb1 0.01383(19) 0.01086(18) 0.0195(2) -0.00057(17) 0.00430(14) 0.00068(17)
Na1 0.0170(18) 0.0148(18) 0.027(2) 0.0009(16) 0.0057(15) 0.0016(15)
Cl1 0.0227(13) 0.0231(12) 0.0299(13) 0.0035(10) -0.0069(10) -0.0089(10)
Cl2 0.0307(14) 0.0453(16) 0.0266(13) -0.0070(12) 0.0168(11) -0.0016(12)
Cl3 0.0244(15) 0.069(2) 0.0358(16) -0.0027(15) -0.0060(12) 0.0041(14)
Cl4 0.0238(14) 0.0599(19) 0.0268(14) -0.0085(13) 0.0107(11) -0.0037(13)
O1 0.017(3) 0.013(3) 0.027(4) -0.005(3) -0.003(3) -0.003(3)
O2 0.009(3) 0.015(3) 0.020(3) 0.000(3) -0.003(2) 0.001(2)
O3 0.018(3) 0.013(3) 0.021(3) -0.002(3) 0.006(3) 0.001(3)
O4 0.013(3) 0.012(3) 0.026(4) 0.000(3) 0.008(3) 0.006(3)
O5 0.020(4) 0.016(3) 0.015(3) 0.002(3) 0.003(3) 0.000(3)
O6 0.022(4) 0.019(4) 0.036(4) -0.002(3) 0.011(3) 0.003(3)
O7 0.010(3) 0.012(3) 0.022(3) -0.001(3) 0.002(2) 0.010(3)
O8 0.021(4) 0.023(4) 0.020(3) 0.001(3) 0.006(3) 0.005(3)
N1 0.011(4) 0.008(3) 0.020(4) 0.002(3) -0.001(3) 0.000(3)
N2 0.010(4) 0.017(4) 0.012(4) 0.001(3) 0.003(3) 0.005(3)
N3 0.018(4) 0.011(4) 0.025(4) 0.000(3) 0.004(3) -0.005(3)
N4 0.003(3) 0.012(4) 0.036(5) 0.003(3) 0.005(3) 0.000(3)
N5 0.008(4) 0.017(4) 0.027(4) -0.001(3) 0.010(3) 0.000(3)
N6 0.004(4) 0.030(5) 0.023(4) 0.004(3) 0.001(3) 0.005(3)
N7 0.009(4) 0.019(4) 0.017(4) -0.003(3) -0.001(3) -0.004(3)
N8 0.023(5) 0.016(4) 0.024(4) -0.003(3) 0.002(3) 0.001(3)
C1 0.011(4) 0.020(4) 0.026(4) -0.004(3) 0.007(3) 0.000(3)
C2 0.009(4) 0.027(4) 0.021(4) -0.005(4) 0.006(3) -0.004(3)
C3 0.007(4) 0.033(5) 0.023(4) 0.001(4) 0.001(3) 0.000(3)
C4 0.009(4) 0.025(4) 0.017(4) 0.002(3) 0.006(3) 0.003(3)
C5 0.009(3) 0.019(4) 0.021(4) 0.003(3) 0.007(3) 0.002(3)
C6 0.006(4) 0.016(4) 0.019(4) 0.002(3) 0.005(3) 0.000(3)
C7 0.009(3) 0.016(3) 0.019(3) 0.000(3) 0.007(3) -0.003(3)
C8 0.018(4) 0.014(4) 0.026(4) 0.001(3) 0.006(3) 0.002(3)
C9 0.009(4) 0.019(4) 0.026(4) 0.006(3) 0.008(3) 0.007(3)
C10 0.014(4) 0.014(4) 0.017(4) -0.002(3) 0.010(3) -0.006(3)
C11 0.016(4) 0.013(4) 0.024(4) -0.002(3) 0.002(3) 0.005(3)
C12 0.023(4) 0.016(4) 0.032(5) 0.000(4) 0.005(4) -0.001(4)
C13 0.015(4) 0.024(4) 0.022(4) 0.000(3) 0.003(3) -0.002(3)
C14 0.019(4) 0.019(4) 0.022(4) 0.002(3) -0.001(3) 0.003(3)
C15 0.015(4) 0.016(4) 0.023(4) 0.000(3) -0.001(3) 0.002(3)
C16 0.016(4) 0.014(4) 0.019(4) -0.001(3) 0.006(3) 0.001(3)
C17 0.014(4) 0.020(4) 0.024(4) 0.001(4) 0.000(3) -0.001(3)
C18 0.019(4) 0.024(4) 0.021(4) -0.004(4) 0.006(3) 0.005(4)
C19 0.033(5) 0.027(4) 0.021(4) 0.001(4) 0.008(4) -0.003(4)
C20 0.031(5) 0.023(4) 0.027(4) 0.000(4) 0.014(4) 0.001(4)
C21 0.018(4) 0.013(4) 0.027(4) 0.006(3) 0.009(3) 0.001(3)
C22 0.020(4) 0.014(4) 0.018(4) 0.001(3) 0.004(3) 0.001(3)
C23 0.013(4) 0.015(4) 0.021(4) -0.001(3) 0.011(3) 0.000(3)
C24 0.021(4) 0.011(4) 0.026(4) 0.004(3) 0.008(3) 0.000(3)
C25 0.017(4) 0.016(4) 0.033(5) 0.002(4) 0.010(4) 0.003(3)
C26 0.008(3) 0.015(3) 0.016(3) -0.002(3) 0.006(3) -0.004(3)
C27 0.021(4) 0.017(4) 0.024(4) -0.004(3) 0.005(4) 0.000(3)
C28 0.020(4) 0.023(4) 0.026(4) -0.004(4) 0.008(4) 0.005(4)
C29 0.018(4) 0.034(5) 0.020(4) -0.004(4) 0.012(3) 0.004(4)
C30 0.015(4) 0.031(4) 0.019(4) 0.004(4) 0.010(3) -0.001(4)
C31 0.016(4) 0.020(4) 0.022(4) -0.001(3) 0.007(3) 0.000(3)
C32 0.009(4) 0.017(4) 0.026(4) 0.001(3) 0.005(3) -0.003(3)
C33 0.017(4) 0.015(4) 0.022(4) 0.002(3) 0.011(3) 0.000(3)
C34 0.016(4) 0.017(4) 0.017(4) 0.003(3) 0.006(3) 0.004(3)
C35 0.017(4) 0.018(4) 0.022(4) 0.002(3) 0.004(3) 0.007(3)
C36 0.018(4) 0.015(4) 0.028(4) 0.005(3) 0.004(4) 0.003(3)
C37 0.019(4) 0.014(4) 0.020(4) 0.002(3) 0.010(3) 0.002(3)
C38 0.015(4) 0.011(4) 0.028(4) 0.002(3) 0.013(3) 0.005(3)
C39 0.023(4) 0.020(4) 0.018(4) 0.000(3) 0.009(3) 0.001(4)
C40 0.026(4) 0.018(4) 0.026(4) -0.002(4) 0.007(4) 0.000(4)
C41 0.029(5) 0.015(4) 0.030(4) 0.000(3) 0.010(4) 0.003(4)
C42 0.010(4) 0.028(5) 0.022(4) 0.003(4) 0.009(3) 0.004(4)
C43 0.014(4) 0.035(5) 0.023(4) 0.001(4) 0.006(3) 0.002(4)
C44 0.017(4) 0.037(5) 0.027(4) -0.003(4) 0.003(4) -0.002(4)
C45 0.019(4) 0.045(5) 0.022(4) 0.000(4) 0.003(4) 0.008(4)
C46 0.021(4) 0.040(5) 0.035(5) 0.004(4) 0.002(4) 0.012(4)
C47 0.012(4) 0.031(5) 0.029(4) 0.001(4) -0.002(3) 0.005(3)
C48 0.006(4) 0.033(5) 0.025(4) 0.000(4) 0.007(3) 0.000(3)
C49 0.013(4) 0.014(4) 0.024(4) -0.007(3) -0.004(3) 0.002(3)
C50 0.014(4) 0.015(4) 0.024(4) -0.003(3) 0.004(3) 0.001(3)
C51 0.024(4) 0.024(4) 0.017(4) -0.001(3) 0.005(3) 0.000(4)
C52 0.018(4) 0.019(4) 0.019(4) 0.002(3) 0.000(3) 0.003(3)
C53 0.009(3) 0.015(4) 0.019(4) -0.001(3) 0.002(3) -0.001(3)
C54 0.005(3) 0.016(4) 0.017(4) 0.001(3) 0.004(3) 0.004(3)
C55 0.011(4) 0.015(4) 0.025(4) -0.001(3) 0.005(3) 0.006(3)
C56 0.019(4) 0.021(4) 0.024(4) -0.004(4) 0.001(4) 0.002(4)
C57 0.012(4) 0.019(4) 0.028(4) -0.001(4) 0.003(3) 0.006(3)
C58 0.011(4) 0.019(4) 0.020(4) -0.002(4) 0.003(3) 0.007(3)
C59 0.014(4) 0.029(4) 0.028(4) -0.005(4) 0.005(3) 0.001(4)
C60 0.020(4) 0.030(4) 0.023(4) -0.008(4) 0.008(4) -0.003(4)
C61 0.016(3) 0.035(4) 0.027(3) -0.003(3) 0.011(3) -0.006(3)
C62 0.025(4) 0.031(5) 0.025(4) -0.001(4) 0.010(4) -0.011(4)
C63 0.022(4) 0.024(4) 0.025(4) -0.002(4) 0.005(3) -0.004(4)
C64 0.015(4) 0.026(4) 0.023(4) -0.004(4) 0.007(3) -0.003(3)
C65 0.041(7) 0.055(8) 0.047(7) 0.022(6) 0.019(6) 0.007(6)
C66 0.020(6) 0.074(9) 0.029(6) 0.011(6) 0.008(5) 0.005(6)
N9 0.042(7) 0.093(10) 0.036(6) 0.000(7) 0.007(5) 0.002(7)

loop_
_atom_type_symbol
_atom_type_description
_atom_type_scat_dispersion_real
_atom_type_scat_dispersion_imag
_atom_type_scat_source
C C 0.0033 0.0016 'International Tables Vol C Tables 4.2.6.8 and 6.1.1.4'
H H 0.0000 0.0000 'International Tables Vol C Tables 4.2.6.8 and 6.1.1.4'
N N 0.0061 0.0033 'International Tables Vol C Tables 4.2.6.8 and 6.1.1.4'
O O 0.0106 0.0060 'International Tables Vol C Tables 4.2.6.8 and 6.1.1.4'
Na Na 0.0362 0.0249 'International Tables Vol C Tables 4.2.6.8 and 6.1.1.4'
Cl Cl 0.1484 0.1585 'International Tables Vol C Tables 4.2.6.8 and 6.1.1.4'
Yb Yb -0.3850 5.5486 'International Tables Vol C Tables 4.2.6.8 and 6.1.1.4'

loop_
_geom_angle_atom_site_label_1
_geom_angle_atom_site_label_2
_geom_angle_atom_site_label_3
_geom_angle
_geom_angle_site_symmetry_1
_geom_angle_site_symmetry_3
_geom_angle_publ_flag
O7 Yb1 O1 152.0(2) . . ?
O7 Yb1 O5 85.7(2) . . ?
O1 Yb1 O5 96.7(2) . . ?
O7 Yb1 O3 95.8(2) . . ?
O1 Yb1 O3 93.1(2) . . ?
O5 Yb1 O3 156.0(2) . . ?
O7 Yb1 N1 139.4(2) . . ?
O1 Yb1 N1 68.1(2) . . ?
O5 Yb1 N1 81.0(2) . . ?
O3 Yb1 N1 82.4(2) . . ?
O7 Yb1 N3 75.2(2) . . ?
O1 Yb1 N3 83.9(2) . . ?
O5 Yb1 N3 135.2(2) . . ?
O3 Yb1 N3 67.6(2) . . ?
N1 Yb1 N3 137.7(3) . . ?
O7 Yb1 N2 76.0(2) . . ?
O1 Yb1 N2 131.9(2) . . ?
O5 Yb1 N2 79.6(2) . . ?
O3 Yb1 N2 77.6(2) . . ?
N1 Yb1 N2 63.9(2) . . ?
N3 Yb1 N2 131.6(2) . . ?
O7 Yb1 N4 75.8(2) . . ?
O1 Yb1 N4 78.5(2) . . ?
O5 Yb1 N4 71.9(2) . . ?
O3 Yb1 N4 131.8(2) . . ?
N1 Yb1 N4 133.8(2) . . ?
N3 Yb1 N4 64.3(3) . . ?
N2 Yb1 N4 141.0(2) . . ?
O7 Yb1 C17 87.5(2) . . ?
O1 Yb1 C17 91.8(2) . . ?
O5 Yb1 C17 171.4(2) . . ?
O3 Yb1 C17 20.5(2) . . ?
N1 Yb1 C17 100.8(2) . . ?
N3 Yb1 C17 47.3(3) . . ?
N2 Yb1 C17 93.6(2) . . ?
N4 Yb1 C17 111.5(2) . . ?
O7 Yb1 C1 171.1(2) . . ?
O1 Yb1 C1 20.3(2) . . ?
O5 Yb1 C1 91.2(2) . . ?
O3 Yb1 C1 90.4(2) . . ?
N1 Yb1 C1 47.8(2) . . ?
N3 Yb1 C1 101.4(2) . . ?
N2 Yb1 C1 111.7(2) . . ?
N4 Yb1 C1 95.3(2) . . ?
C17 Yb1 C1 96.2(2) . . ?
O7 Yb1 Na1 41.81(17) . . ?
O1 Yb1 Na1 129.73(18) . . ?
O5 Yb1 Na1 44.66(17) . . ?
O3 Yb1 Na1 135.88(17) . . ?
N1 Yb1 Na1 119.59(18) . . ?
N3 Yb1 Na1 102.68(19) . . ?
N2 Yb1 Na1 79.57(17) . . ?
N4 Yb1 Na1 61.42(17) . . ?
C17 Yb1 Na1 129.20(18) . . ?
C1 Yb1 Na1 133.28(18) . . ?
N7 Na1 O7 68.8(3) . . ?
N7 Na1 N5 156.9(3) . . ?
O7 Na1 N5 103.6(3) . . ?
N7 Na1 O5 128.4(3) . . ?
O7 Na1 O5 77.4(2) . . ?
N5 Na1 O5 67.4(2) . . ?
N7 Na1 N6 92.3(3) . . ?
O7 Na1 N6 100.2(3) . . ?
N5 Na1 N6 66.9(3) . . ?
O5 Na1 N6 132.2(3) . . ?
N7 Na1 N8 66.2(3) . . ?
O7 Na1 N8 133.9(3) . . ?
N5 Na1 N8 121.8(3) . . ?
O5 Na1 N8 125.0(3) . . ?
N6 Na1 N8 91.4(3) . . ?
N7 Na1 Yb1 96.0(2) . . ?
O7 Na1 Yb1 38.71(15) . . ?
N5 Na1 Yb1 89.5(2) . . ?
O5 Na1 Yb1 39.35(15) . . ?
N6 Na1 Yb1 127.6(2) . . ?
N8 Na1 Yb1 138.8(2) . . ?
C1 O1 Yb1 123.8(6) . . ?
C10 O2 C11 104.1(7) . . ?
C17 O3 Yb1 122.8(6) . . ?
C26 O4 C27 103.0(7) . . ?
C33 O5 Yb1 129.1(6) . . ?
C33 O5 Na1 113.5(6) . . ?
Yb1 O5 Na1 96.0(2) . . ?
C42 O6 C43 102.8(7) . . ?
C49 O7 Yb1 136.7(6) . . ?
C49 O7 Na1 114.4(6) . . ?
Yb1 O7 Na1 99.5(2) . . ?
C58 O8 C59 103.0(7) . . ?
C7 N1 C6 118.4(8) . . ?
C7 N1 Yb1 125.8(6) . . ?
C6 N1 Yb1 115.4(5) . . ?
C10 N2 C16 104.8(7) . . ?
C10 N2 Yb1 115.2(6) . . ?
C16 N2 Yb1 139.2(6) . . ?
C23 N3 C22 119.8(8) . . ?
C23 N3 Yb1 123.7(6) . . ?
C22 N3 Yb1 115.3(6) . . ?
C26 N4 C32 104.4(7) . . ?
C26 N4 Yb1 113.8(6) . . ?
C32 N4 Yb1 140.5(6) . . ?
C39 N5 C38 119.3(8) . . ?
C39 N5 Na1 122.4(6) . . ?
C38 N5 Na1 117.9(6) . . ?
C42 N6 C48 104.9(8) . . ?
C42 N6 Na1 110.3(6) . . ?
C48 N6 Na1 144.7(7) . . ?
C55 N7 C54 118.0(8) . . ?
C55 N7 Na1 124.5(6) . . ?
C54 N7 Na1 115.3(6) . . ?
C58 N8 C64 102.2(8) . . ?
C58 N8 Na1 108.4(6) . . ?
C64 N8 Na1 149.4(6) . . ?
O1 C1 C2 126.4(9) . . ?
O1 C1 C6 116.0(8) . . ?
C2 C1 C6 117.5(8) . . ?
C2 C1 Yb1 162.2(7) . . ?
C6 C1 Yb1 80.1(5) . . ?
C1 C2 C3 120.5(9) . . ?
C1 C2 H2 119.7 . . ?
C3 C2 H2 119.7 . . ?
C4 C3 C2 123.1(9) . . ?
C4 C3 H3 118.4 . . ?
C2 C3 H3 118.4 . . ?
C3 C4 C5 118.8(9) . . ?
C3 C4 H4 120.6 . . ?
C5 C4 H4 120.6 . . ?
C4 C5 C6 118.8(8) . . ?
C4 C5 C9 124.5(8) . . ?
C6 C5 C9 116.7(8) . . ?
N1 C6 C5 122.4(8) . . ?
N1 C6 C1 116.5(8) . . ?
C5 C6 C1 121.1(8) . . ?
N1 C7 C8 124.5(8) . . ?
N1 C7 C10 110.6(8) . . ?
C8 C7 C10 124.9(8) . . ?
C9 C8 C7 118.0(9) . . ?
C9 C8 H8 121.0 . . ?
C7 C8 H8 121.0 . . ?
C8 C9 C5 120.0(8) . . ?
C8 C9 H9 120.0 . . ?
C5 C9 H9 120.0 . . ?
N2 C10 O2 115.0(8) . . ?
N2 C10 C7 123.7(8) . . ?
O2 C10 C7 121.2(8) . . ?
O2 C11 C12 127.6(8) . . ?
O2 C11 C16 108.3(8) . . ?
C12 C11 C16 124.1(9) . . ?
C13 C12 C11 113.9(9) . . ?
C13 C12 H12 123.0 . . ?
C11 C12 H12 123.0 . . ?
C12 C13 C14 124.9(9) . . ?
C12 C13 Cl1 118.8(8) . . ?
C14 C13 Cl1 116.3(7) . . ?
C15 C14 C13 120.1(9) . . ?
C15 C14 H14 119.9 . . ?
C13 C14 H14 119.9 . . ?
C16 C15 C14 116.6(9) . . ?
C16 C15 H15 121.7 . . ?
C14 C15 H15 121.7 . . ?
C15 C16 C11 120.3(9) . . ?
C15 C16 N2 131.9(8) . . ?
C11 C16 N2 107.8(8) . . ?
O3 C17 C18 125.9(9) . . ?
O3 C17 C22 118.0(8) . . ?
C18 C17 C22 116.1(9) . . ?
C18 C17 Yb1 162.4(7) . . ?
C22 C17 Yb1 81.3(6) . . ?
C17 C18 C19 121.5(9) . . ?
C17 C18 H18 119.3 . . ?
C19 C18 H18 119.3 . . ?
C20 C19 C18 122.3(9) . . ?
C20 C19 H19 118.9 . . ?
C18 C19 H19 118.9 . . ?
C19 C20 C21 119.4(9) . . ?
C19 C20 H20 120.3 . . ?
C21 C20 H20 120.3 . . ?
C25 C21 C20 125.6(9) . . ?
C25 C21 C22 117.0(9) . . ?
C20 C21 C22 117.5(9) . . ?
N3 C22 C17 115.8(8) . . ?
N3 C22 C21 120.9(8) . . ?
C17 C22 C21 123.1(9) . . ?
N3 C23 C24 123.5(8) . . ?
N3 C23 C26 111.9(8) . . ?
C24 C23 C26 124.7(8) . . ?
C25 C24 C23 117.8(9) . . ?
C25 C24 H24 121.1 . . ?
C23 C24 H24 121.1 . . ?
C24 C25 C21 121.0(9) . . ?
C24 C25 H25 119.5 . . ?
C21 C25 H25 119.5 . . ?
N4 C26 O4 116.1(8) . . ?
N4 C26 C23 124.8(8) . . ?
O4 C26 C23 118.9(8) . . ?
C28 C27 C32 124.9(10) . . ?
C28 C27 O4 126.4(9) . . ?
C32 C27 O4 108.6(8) . . ?
C27 C28 C29 114.1(9) . . ?
C27 C28 H28 123.0 . . ?
C29 C28 H28 123.0 . . ?
C28 C29 C30 122.5(9) . . ?
C28 C29 Cl2 119.2(8) . . ?
C30 C29 Cl2 118.2(8) . . ?
C31 C30 C29 120.9(9) . . ?
C31 C30 H30 119.6 . . ?
C29 C30 H30 119.6 . . ?
C30 C31 C32 117.2(9) . . ?
C30 C31 H31 121.4 . . ?
C32 C31 H31 121.4 . . ?
C27 C32 C31 120.4(9) . . ?
C27 C32 N4 107.7(8) . . ?
C31 C32 N4 131.9(9) . . ?
O5 C33 C34 123.3(9) . . ?
O5 C33 C38 119.4(8) . . ?
C34 C33 C38 117.3(8) . . ?
C33 C34 C35 121.3(9) . . ?
C33 C34 H34 119.3 . . ?
C35 C34 H34 119.3 . . ?
C36 C35 C34 121.4(9) . . ?
C36 C35 H35 119.3 . . ?
C34 C35 H35 119.3 . . ?
C35 C36 C37 120.2(9) . . ?
C35 C36 H36 119.9 . . ?
C37 C36 H36 119.9 . . ?
C36 C37 C41 124.5(9) . . ?
C36 C37 C38 118.3(9) . . ?
C41 C37 C38 117.2(9) . . ?
N5 C38 C33 117.4(8) . . ?
N5 C38 C37 121.7(9) . . ?
C33 C38 C37 120.9(8) . . ?
N5 C39 C40 123.1(9) . . ?
N5 C39 C42 114.2(8) . . ?
C40 C39 C42 122.7(9) . . ?
C41 C40 C39 118.9(9) . . ?
C41 C40 H40 120.6 . . ?
C39 C40 H40 120.6 . . ?
C40 C41 C37 119.7(9) . . ?
C40 C41 H41 120.1 . . ?
C37 C41 H41 120.1 . . ?
N6 C42 O6 115.7(8) . . ?
N6 C42 C39 125.6(9) . . ?
O6 C42 C39 118.5(8) . . ?
O6 C43 C44 127.3(10) . . ?
O6 C43 C48 109.1(8) . . ?
C44 C43 C48 123.7(10) . . ?
C45 C44 C43 114.7(10) . . ?
C45 C44 H44 122.6 . . ?
C43 C44 H44 122.6 . . ?
C44 C45 C46 123.2(10) . . ?
C44 C45 Cl3 118.4(9) . . ?
C46 C45 Cl3 118.4(8) . . ?
C47 C46 C45 121.1(10) . . ?
C47 C46 H46 119.4 . . ?
C45 C46 H46 119.4 . . ?
C46 C47 C48 117.4(10) . . ?
C46 C47 H47 121.3 . . ?
C48 C47 H47 121.3 . . ?
N6 C48 C43 107.5(9) . . ?
N6 C48 C47 132.6(9) . . ?
C43 C48 C47 119.9(9) . . ?
O7 C49 C50 124.7(8) . . ?
O7 C49 C54 119.0(8) . . ?
C50 C49 C54 116.2(8) . . ?
C49 C50 C51 122.4(9) . . ?
C49 C50 H50 118.8 . . ?
C51 C50 H50 118.8 . . ?
C52 C51 C50 121.2(9) . . ?
C52 C51 H51 119.4 . . ?
C50 C51 H51 119.4 . . ?
C51 C52 C53 120.0(9) . . ?
C51 C52 H52 120.0 . . ?
C53 C52 H52 120.0 . . ?
C52 C53 C57 124.9(9) . . ?
C52 C53 C54 119.5(8) . . ?
C57 C53 C54 115.6(8) . . ?
N7 C54 C53 123.3(8) . . ?
N7 C54 C49 116.3(8) . . ?
C53 C54 C49 120.4(8) . . ?
N7 C55 C56 123.9(9) . . ?
N7 C55 C58 114.4(8) . . ?
C56 C55 C58 121.7(8) . . ?
C57 C56 C55 116.8(9) . . ?
C57 C56 H56 121.6 . . ?
C55 C56 H56 121.6 . . ?
C56 C57 C53 122.3(9) . . ?
C56 C57 H57 118.9 . . ?
C53 C57 H57 118.9 . . ?
N8 C58 O8 117.3(8) . . ?
N8 C58 C55 125.7(8) . . ?
O8 C58 C55 117.0(8) . . ?
C60 C59 O8 127.1(9) . . ?
C60 C59 C64 125.3(10) . . ?
O8 C59 C64 107.6(8) . . ?
C59 C60 C61 113.9(10) . . ?
C59 C60 H60 123.0 . . ?
C61 C60 H60 123.0 . . ?
C60 C61 C62 123.2(9) . . ?
C60 C61 Cl4 117.5(8) . . ?
C62 C61 Cl4 119.3(8) . . ?
C63 C62 C61 120.3(10) . . ?
C63 C62 H62 119.9 . . ?
C61 C62 H62 119.9 . . ?
C62 C63 C64 117.9(10) . . ?
C62 C63 H63 121.1 . . ?
C64 C63 H63 121.1 . . ?
C59 C64 C63 119.4(9) . . ?
C59 C64 N8 109.9(9) . . ?
C63 C64 N8 130.6(9) . . ?
C66 C65 H65A 109.5 . . ?
C66 C65 H65B 109.5 . . ?
H65A C65 H65B 109.5 . . ?
C66 C65 H65C 109.5 . . ?
H65A C65 H65C 109.5 . . ?
H65B C65 H65C 109.5 . . ?
N9 C66 C65 178.5(14) . . ?

loop_
_geom_bond_atom_site_label_1
_geom_bond_atom_site_label_2
_geom_bond_distance
_geom_bond_site_symmetry_2
_geom_bond_publ_flag
Yb1 O7 2.251(6) . ?
Yb1 O1 2.256(6) . ?
Yb1 O5 2.263(6) . ?
Yb1 O3 2.272(6) . ?
Yb1 N1 2.463(7) . ?
Yb1 N3 2.478(7) . ?
Yb1 N2 2.566(7) . ?
Yb1 N4 2.604(8) . ?
Yb1 C17 3.194(10) . ?
Yb1 C1 3.199(9) . ?
Yb1 Na1 3.550(4) . ?
Na1 N7 2.395(8) . ?
Na1 O7 2.399(7) . ?
Na1 N5 2.400(8) . ?
Na1 O5 2.509(7) . ?
Na1 N6 2.590(9) . ?
Na1 N8 2.731(9) . ?
Cl1 C13 1.768(10) . ?
Cl2 C29 1.743(9) . ?
Cl3 C45 1.728(11) . ?
Cl4 C61 1.751(10) . ?
O1 C1 1.337(11) . ?
O2 C10 1.375(11) . ?
O2 C11 1.381(11) . ?
O3 C17 1.329(11) . ?
O4 C26 1.371(10) . ?
O4 C27 1.393(12) . ?
O5 C33 1.340(11) . ?
O6 C42 1.372(12) . ?
O6 C43 1.377(12) . ?
O7 C49 1.320(11) . ?
O8 C58 1.367(11) . ?
O8 C59 1.383(12) . ?
N1 C7 1.319(11) . ?
N1 C6 1.353(11) . ?
N2 C10 1.309(12) . ?
N2 C16 1.411(11) . ?
N3 C23 1.326(12) . ?
N3 C22 1.361(12) . ?
N4 C26 1.288(11) . ?
N4 C32 1.422(12) . ?
N5 C39 1.311(12) . ?
N5 C38 1.374(12) . ?
N6 C42 1.303(13) . ?
N6 C48 1.392(12) . ?
N7 C55 1.338(11) . ?
N7 C54 1.353(11) . ?
N8 C58 1.310(12) . ?
N8 C64 1.401(12) . ?
C1 C2 1.373(13) . ?
C1 C6 1.458(13) . ?
C2 C3 1.414(14) . ?
C2 H2 0.9500 . ?
C3 C4 1.372(14) . ?
C3 H3 0.9500 . ?
C4 C5 1.416(13) . ?
C4 H4 0.9500 . ?
C5 C6 1.424(12) . ?
C5 C9 1.429(13) . ?
C7 C8 1.400(13) . ?
C7 C10 1.468(12) . ?
C8 C9 1.372(13) . ?
C8 H8 0.9500 . ?
C9 H9 0.9500 . ?
C11 C12 1.388(13) . ?
C11 C16 1.398(12) . ?
C12 C13 1.363(14) . ?
C12 H12 0.9500 . ?
C13 C14 1.400(14) . ?
C14 C15 1.399(13) . ?
C14 H14 0.9500 . ?
C15 C16 1.397(13) . ?
C15 H15 0.9500 . ?
C17 C18 1.395(14) . ?
C17 C22 1.432(13) . ?
C18 C19 1.407(14) . ?
C18 H18 0.9500 . ?
C19 C20 1.382(14) . ?
C19 H19 0.9500 . ?
C20 C21 1.422(13) . ?
C20 H20 0.9500 . ?
C21 C25 1.421(13) . ?
C21 C22 1.434(12) . ?
C23 C24 1.408(12) . ?
C23 C26 1.471(12) . ?
C24 C25 1.368(14) . ?
C24 H24 0.9500 . ?
C25 H25 0.9500 . ?
C27 C28 1.378(13) . ?
C27 C32 1.379(13) . ?
C28 C29 1.401(14) . ?
C28 H28 0.9500 . ?
C29 C30 1.411(14) . ?
C30 C31 1.381(13) . ?
C30 H30 0.9500 . ?
C31 C32 1.395(13) . ?
C31 H31 0.9500 . ?
C33 C34 1.382(13) . ?
C33 C38 1.431(13) . ?
C34 C35 1.414(13) . ?
C34 H34 0.9500 . ?
C35 C36 1.360(14) . ?
C35 H35 0.9500 . ?
C36 C37 1.416(13) . ?
C36 H36 0.9500 . ?
C37 C41 1.417(14) . ?
C37 C38 1.434(12) . ?
C39 C40 1.421(13) . ?
C39 C42 1.456(13) . ?
C40 C41 1.383(14) . ?
C40 H40 0.9500 . ?
C41 H41 0.9500 . ?
C43 C44 1.397(14) . ?
C43 C48 1.398(15) . ?
C44 C45 1.392(16) . ?
C44 H44 0.9500 . ?
C45 C46 1.395(17) . ?
C46 C47 1.387(14) . ?
C46 H46 0.9500 . ?
C47 C48 1.406(14) . ?
C47 H47 0.9500 . ?
C49 C50 1.394(13) . ?
C49 C54 1.468(12) . ?
C50 C51 1.406(13) . ?
C50 H50 0.9500 . ?
C51 C52 1.383(14) . ?
C51 H51 0.9500 . ?
C52 C53 1.404(13) . ?
C52 H52 0.9500 . ?
C53 C57 1.421(12) . ?
C53 C54 1.434(12) . ?
C55 C56 1.434(13) . ?
C55 C58 1.489(13) . ?
C56 C57 1.362(14) . ?
C56 H56 0.9500 . ?
C57 H57 0.9500 . ?
C59 C60 1.381(13) . ?
C59 C64 1.392(14) . ?
C60 C61 1.399(15) . ?
C60 H60 0.9500 . ?
C61 C62 1.411(15) . ?
C62 C63 1.391(14) . ?
C62 H62 0.9500 . ?
C63 C64 1.399(14) . ?
C63 H63 0.9500 . ?
C65 C66 1.49(2) . ?
C65 H65A 0.9800 . ?
C65 H65B 0.9800 . ?
C65 H65C 0.9800 . ?
C66 N9 1.132(18) . ?

loop_
_geom_torsion_atom_site_label_1
_geom_torsion_atom_site_label_2
_geom_torsion_atom_site_label_3
_geom_torsion_atom_site_label_4
_geom_torsion
_geom_torsion_site_symmetry_1
_geom_torsion_site_symmetry_2
_geom_torsion_site_symmetry_3
_geom_torsion_site_symmetry_4
_geom_torsion_publ_flag
O7 Yb1 Na1 N7 44.7(3) . . . . ?
O1 Yb1 Na1 N7 -97.8(3) . . . . ?
O5 Yb1 Na1 N7 -149.0(3) . . . . ?
O3 Yb1 Na1 N7 65.6(3) . . . . ?
N1 Yb1 Na1 N7 177.1(3) . . . . ?
N3 Yb1 Na1 N7 -5.2(3) . . . . ?
N2 Yb1 Na1 N7 125.4(3) . . . . ?
N4 Yb1 Na1 N7 -56.3(3) . . . . ?
C17 Yb1 Na1 N7 39.2(3) . . . . ?
C1 Yb1 Na1 N7 -124.6(3) . . . . ?
O1 Yb1 Na1 O7 -142.5(3) . . . . ?
O5 Yb1 Na1 O7 166.3(3) . . . . ?
O3 Yb1 Na1 O7 20.9(3) . . . . ?
N1 Yb1 Na1 O7 132.4(3) . . . . ?
N3 Yb1 Na1 O7 -49.9(3) . . . . ?
N2 Yb1 Na1 O7 80.7(3) . . . . ?
N4 Yb1 Na1 O7 -101.0(3) . . . . ?
C17 Yb1 Na1 O7 -5.5(3) . . . . ?
C1 Yb1 Na1 O7 -169.3(3) . . . . ?
O7 Yb1 Na1 N5 -112.8(3) . . . . ?
O1 Yb1 Na1 N5 104.7(3) . . . . ?
O5 Yb1 Na1 N5 53.5(3) . . . . ?
O3 Yb1 Na1 N5 -91.9(3) . . . . ?
N1 Yb1 Na1 N5 19.6(3) . . . . ?
N3 Yb1 Na1 N5 -162.7(3) . . . . ?
N2 Yb1 Na1 N5 -32.2(3) . . . . ?
N4 Yb1 Na1 N5 146.2(3) . . . . ?
C17 Yb1 Na1 N5 -118.3(3) . . . . ?
C1 Yb1 Na1 N5 77.8(3) . . . . ?
O7 Yb1 Na1 O5 -166.3(3) . . . . ?
O1 Yb1 Na1 O5 51.2(3) . . . . ?
O3 Yb1 Na1 O5 -145.4(3) . . . . ?
N1 Yb1 Na1 O5 -33.9(3) . . . . ?
N3 Yb1 Na1 O5 143.8(3) . . . . ?
N2 Yb1 Na1 O5 -85.6(3) . . . . ?
N4 Yb1 Na1 O5 92.7(3) . . . . ?
C17 Yb1 Na1 O5 -171.8(3) . . . . ?
C1 Yb1 Na1 O5 24.4(3) . . . . ?
O7 Yb1 Na1 N6 -52.9(3) . . . . ?
O1 Yb1 Na1 N6 164.6(3) . . . . ?
O5 Yb1 Na1 N6 113.4(4) . . . . ?
O3 Yb1 Na1 N6 -31.9(4) . . . . ?
N1 Yb1 Na1 N6 79.6(3) . . . . ?
N3 Yb1 Na1 N6 -102.8(3) . . . . ?
N2 Yb1 Na1 N6 27.8(3) . . . . ?
N4 Yb1 Na1 N6 -153.8(3) . . . . ?
C17 Yb1 Na1 N6 -58.4(4) . . . . ?
C1 Yb1 Na1 N6 137.8(3) . . . . ?
O7 Yb1 Na1 N8 104.9(4) . . . . ?
O1 Yb1 Na1 N8 -37.6(4) . . . . ?
O5 Yb1 Na1 N8 -88.8(4) . . . . ?
O3 Yb1 Na1 N8 125.8(4) . . . . ?
N1 Yb1 Na1 N8 -122.7(4) . . . . ?
N3 Yb1 Na1 N8 55.0(4) . . . . ?
N2 Yb1 Na1 N8 -174.5(4) . . . . ?
N4 Yb1 Na1 N8 3.9(4) . . . . ?
C17 Yb1 Na1 N8 99.4(4) . . . . ?
C1 Yb1 Na1 N8 -64.4(4) . . . . ?
O7 Yb1 O1 C1 -168.7(6) . . . . ?
O5 Yb1 O1 C1 -75.3(7) . . . . ?
O3 Yb1 O1 C1 82.7(7) . . . . ?
N1 Yb1 O1 C1 2.2(7) . . . . ?
N3 Yb1 O1 C1 149.8(7) . . . . ?
N2 Yb1 O1 C1 6.6(8) . . . . ?
N4 Yb1 O1 C1 -145.3(7) . . . . ?
C17 Yb1 O1 C1 103.1(7) . . . . ?
Na1 Yb1 O1 C1 -108.8(7) . . . . ?
O7 Yb1 O3 C17 -66.6(7) . . . . ?
O1 Yb1 O3 C17 86.8(7) . . . . ?
O5 Yb1 O3 C17 -159.1(6) . . . . ?
N1 Yb1 O3 C17 154.3(7) . . . . ?
N3 Yb1 O3 C17 4.8(6) . . . . ?
N2 Yb1 O3 C17 -140.9(7) . . . . ?
N4 Yb1 O3 C17 9.5(8) . . . . ?
C1 Yb1 O3 C17 107.0(7) . . . . ?
Na1 Yb1 O3 C17 -80.5(7) . . . . ?
O7 Yb1 O5 C33 -118.0(7) . . . . ?
O1 Yb1 O5 C33 90.0(7) . . . . ?
O3 Yb1 O5 C33 -23.3(11) . . . . ?
N1 Yb1 O5 C33 23.5(7) . . . . ?
N3 Yb1 O5 C33 178.0(7) . . . . ?
N2 Yb1 O5 C33 -41.4(7) . . . . ?
N4 Yb1 O5 C33 165.6(8) . . . . ?
C1 Yb1 O5 C33 70.4(7) . . . . ?
Na1 Yb1 O5 C33 -127.1(8) . . . . ?
O7 Yb1 O5 Na1 9.1(2) . . . . ?
O1 Yb1 O5 Na1 -142.9(2) . . . . ?
O3 Yb1 O5 Na1 103.8(5) . . . . ?
N1 Yb1 O5 Na1 150.6(3) . . . . ?
N3 Yb1 O5 Na1 -54.9(4) . . . . ?
N2 Yb1 O5 Na1 85.7(2) . . . . ?
N4 Yb1 O5 Na1 -67.4(2) . . . . ?
C1 Yb1 O5 Na1 -162.5(2) . . . . ?
N7 Na1 O5 C33 178.3(6) . . . . ?
O7 Na1 O5 C33 128.8(6) . . . . ?
N5 Na1 O5 C33 18.0(6) . . . . ?
N6 Na1 O5 C33 36.4(7) . . . . ?
N8 Na1 O5 C33 -95.9(6) . . . . ?
Yb1 Na1 O5 C33 137.5(7) . . . . ?
N7 Na1 O5 Yb1 40.8(4) . . . . ?
O7 Na1 O5 Yb1 -8.7(2) . . . . ?
N5 Na1 O5 Yb1 -119.5(3) . . . . ?
N6 Na1 O5 Yb1 -101.1(4) . . . . ?
N8 Na1 O5 Yb1 126.5(3) . . . . ?
O1 Yb1 O7 C49 -55.4(10) . . . . ?
O5 Yb1 O7 C49 -151.6(8) . . . . ?
O3 Yb1 O7 C49 52.5(8) . . . . ?
N1 Yb1 O7 C49 137.6(8) . . . . ?
N3 Yb1 O7 C49 -12.5(8) . . . . ?
N2 Yb1 O7 C49 128.1(8) . . . . ?
N4 Yb1 O7 C49 -79.2(8) . . . . ?
C17 Yb1 O7 C49 33.8(8) . . . . ?
Na1 Yb1 O7 C49 -142.0(9) . . . . ?
O1 Yb1 O7 Na1 86.5(5) . . . . ?
O5 Yb1 O7 Na1 -9.6(2) . . . . ?
O3 Yb1 O7 Na1 -165.5(2) . . . . ?
N1 Yb1 O7 Na1 -80.4(4) . . . . ?
N3 Yb1 O7 Na1 129.5(3) . . . . ?
N2 Yb1 O7 Na1 -89.9(3) . . . . ?
N4 Yb1 O7 Na1 62.8(3) . . . . ?
C17 Yb1 O7 Na1 175.7(3) . . . . ?
N7 Na1 O7 C49 20.9(6) . . . . ?
N5 Na1 O7 C49 -136.2(6) . . . . ?
O5 Na1 O7 C49 161.2(6) . . . . ?
N6 Na1 O7 C49 -67.6(6) . . . . ?
N8 Na1 O7 C49 34.3(7) . . . . ?
Yb1 Na1 O7 C49 152.3(7) . . . . ?
N7 Na1 O7 Yb1 -131.4(3) . . . . ?
N5 Na1 O7 Yb1 71.5(3) . . . . ?
O5 Na1 O7 Yb1 8.8(2) . . . . ?
N6 Na1 O7 Yb1 140.1(3) . . . . ?
N8 Na1 O7 Yb1 -118.0(3) . . . . ?
O7 Yb1 N1 C7 -3.5(9) . . . . ?
O1 Yb1 N1 C7 -177.0(8) . . . . ?
O5 Yb1 N1 C7 -76.0(7) . . . . ?
O3 Yb1 N1 C7 86.5(7) . . . . ?
N3 Yb1 N1 C7 130.8(7) . . . . ?
N2 Yb1 N1 C7 6.7(7) . . . . ?
N4 Yb1 N1 C7 -130.1(7) . . . . ?
C17 Yb1 N1 C7 95.4(7) . . . . ?
C1 Yb1 N1 C7 -176.0(9) . . . . ?
Na1 Yb1 N1 C7 -52.6(8) . . . . ?
O7 Yb1 N1 C6 170.1(5) . . . . ?
O1 Yb1 N1 C6 -3.4(6) . . . . ?
O5 Yb1 N1 C6 97.6(6) . . . . ?
O3 Yb1 N1 C6 -99.8(6) . . . . ?
N3 Yb1 N1 C6 -55.6(8) . . . . ?
N2 Yb1 N1 C6 -179.7(7) . . . . ?
N4 Yb1 N1 C6 43.6(7) . . . . ?
C17 Yb1 N1 C6 -90.9(6) . . . . ?
C1 Yb1 N1 C6 -2.3(5) . . . . ?
Na1 Yb1 N1 C6 121.0(6) . . . . ?
O7 Yb1 N2 C10 166.4(6) . . . . ?
O1 Yb1 N2 C10 -11.3(7) . . . . ?
O5 Yb1 N2 C10 78.3(6) . . . . ?
O3 Yb1 N2 C10 -94.3(6) . . . . ?
N1 Yb1 N2 C10 -6.7(6) . . . . ?
N3 Yb1 N2 C10 -138.5(6) . . . . ?
N4 Yb1 N2 C10 121.5(6) . . . . ?
C17 Yb1 N2 C10 -107.0(6) . . . . ?
C1 Yb1 N2 C10 -8.9(7) . . . . ?
Na1 Yb1 N2 C10 123.7(6) . . . . ?
O7 Yb1 N2 C16 -1.6(8) . . . . ?
O1 Yb1 N2 C16 -179.3(8) . . . . ?
O5 Yb1 N2 C16 -89.7(9) . . . . ?
O3 Yb1 N2 C16 97.7(9) . . . . ?
N1 Yb1 N2 C16 -174.8(9) . . . . ?
N3 Yb1 N2 C16 53.5(10) . . . . ?
N4 Yb1 N2 C16 -46.5(10) . . . . ?
C17 Yb1 N2 C16 84.9(9) . . . . ?
C1 Yb1 N2 C16 -176.9(8) . . . . ?
Na1 Yb1 N2 C16 -44.3(8) . . . . ?
O7 Yb1 N3 C23 -70.2(7) . . . . ?
O1 Yb1 N3 C23 91.0(7) . . . . ?
O5 Yb1 N3 C23 -2.3(9) . . . . ?
O3 Yb1 N3 C23 -173.1(8) . . . . ?
N1 Yb1 N3 C23 138.6(7) . . . . ?
N2 Yb1 N3 C23 -125.6(7) . . . . ?
N4 Yb1 N3 C23 10.9(7) . . . . ?
C17 Yb1 N3 C23 -170.8(9) . . . . ?
C1 Yb1 N3 C23 101.3(7) . . . . ?
Na1 Yb1 N3 C23 -38.4(8) . . . . ?
O7 Yb1 N3 C22 97.2(7) . . . . ?
O1 Yb1 N3 C22 -101.6(7) . . . . ?
O5 Yb1 N3 C22 165.1(6) . . . . ?
O3 Yb1 N3 C22 -5.6(6) . . . . ?
N1 Yb1 N3 C22 -54.0(8) . . . . ?
N2 Yb1 N3 C22 41.8(8) . . . . ?
N4 Yb1 N3 C22 178.3(7) . . . . ?
C17 Yb1 N3 C22 -3.4(6) . . . . ?
C1 Yb1 N3 C22 -91.3(7) . . . . ?
Na1 Yb1 N3 C22 129.0(6) . . . . ?
O7 Yb1 N4 C26 71.2(6) . . . . ?
O1 Yb1 N4 C26 -97.7(6) . . . . ?
O5 Yb1 N4 C26 161.3(7) . . . . ?
O3 Yb1 N4 C26 -13.9(7) . . . . ?
N1 Yb1 N4 C26 -141.4(6) . . . . ?
N3 Yb1 N4 C26 -9.0(6) . . . . ?
N2 Yb1 N4 C26 116.2(6) . . . . ?
C17 Yb1 N4 C26 -10.3(7) . . . . ?
C1 Yb1 N4 C26 -109.2(6) . . . . ?
Na1 Yb1 N4 C26 113.7(6) . . . . ?
O7 Yb1 N4 C32 -93.2(9) . . . . ?
O1 Yb1 N4 C32 97.9(9) . . . . ?
O5 Yb1 N4 C32 -3.1(9) . . . . ?
O3 Yb1 N4 C32 -178.3(8) . . . . ?
N1 Yb1 N4 C32 54.2(10) . . . . ?
N3 Yb1 N4 C32 -173.4(10) . . . . ?
N2 Yb1 N4 C32 -48.2(11) . . . . ?
C17 Yb1 N4 C32 -174.7(9) . . . . ?
C1 Yb1 N4 C32 86.4(9) . . . . ?
Na1 Yb1 N4 C32 -50.7(9) . . . . ?
N7 Na1 N5 C39 34.3(12) . . . . ?
O7 Na1 N5 C39 102.0(7) . . . . ?
O5 Na1 N5 C39 171.9(8) . . . . ?
N6 Na1 N5 C39 6.6(7) . . . . ?
N8 Na1 N5 C39 -69.9(8) . . . . ?
Yb1 Na1 N5 C39 138.4(7) . . . . ?
N7 Na1 N5 C38 -152.4(8) . . . . ?
O7 Na1 N5 C38 -84.7(7) . . . . ?
O5 Na1 N5 C38 -14.8(6) . . . . ?
N6 Na1 N5 C38 179.9(7) . . . . ?
N8 Na1 N5 C38 103.4(7) . . . . ?
Yb1 Na1 N5 C38 -48.3(6) . . . . ?
N7 Na1 N6 C42 -173.6(6) . . . . ?
O7 Na1 N6 C42 -104.7(6) . . . . ?
N5 Na1 N6 C42 -4.1(6) . . . . ?
O5 Na1 N6 C42 -22.5(8) . . . . ?
N8 Na1 N6 C42 120.2(6) . . . . ?
Yb1 Na1 N6 C42 -74.2(7) . . . . ?
N7 Na1 N6 C48 2.2(11) . . . . ?
O7 Na1 N6 C48 71.1(11) . . . . ?
N5 Na1 N6 C48 171.7(11) . . . . ?
O5 Na1 N6 C48 153.2(10) . . . . ?
N8 Na1 N6 C48 -64.0(11) . . . . ?
Yb1 Na1 N6 C48 101.5(11) . . . . ?
O7 Na1 N7 C55 178.0(8) . . . . ?
N5 Na1 N7 C55 -107.3(10) . . . . ?
O5 Na1 N7 C55 125.2(7) . . . . ?
N6 Na1 N7 C55 -82.0(7) . . . . ?
N8 Na1 N7 C55 8.5(7) . . . . ?
Yb1 Na1 N7 C55 149.9(7) . . . . ?
O7 Na1 N7 C54 -19.3(6) . . . . ?
N5 Na1 N7 C54 55.4(10) . . . . ?
O5 Na1 N7 C54 -72.1(7) . . . . ?
N6 Na1 N7 C54 80.7(6) . . . . ?
N8 Na1 N7 C54 171.2(7) . . . . ?
Yb1 Na1 N7 C54 -47.5(6) . . . . ?
N7 Na1 N8 C58 -3.7(6) . . . . ?
O7 Na1 N8 C58 -17.3(8) . . . . ?
N5 Na1 N8 C58 151.8(6) . . . . ?
O5 Na1 N8 C58 -124.9(6) . . . . ?
N6 Na1 N8 C58 88.3(6) . . . . ?
Yb1 Na1 N8 C58 -74.3(7) . . . . ?
N7 Na1 N8 C64 175.3(13) . . . . ?
O7 Na1 N8 C64 161.7(11) . . . . ?
N5 Na1 N8 C64 -29.3(14) . . . . ?
O5 Na1 N8 C64 54.0(13) . . . . ?
N6 Na1 N8 C64 -92.8(13) . . . . ?
Yb1 Na1 N8 C64 104.7(12) . . . . ?
Yb1 O1 C1 C2 177.3(7) . . . . ?
Yb1 O1 C1 C6 -0.8(11) . . . . ?
O5 Yb1 C1 O1 106.0(7) . . . . ?
O3 Yb1 C1 O1 -98.0(7) . . . . ?
N1 Yb1 C1 O1 -177.3(8) . . . . ?
N3 Yb1 C1 O1 -30.7(7) . . . . ?
N2 Yb1 C1 O1 -174.7(7) . . . . ?
N4 Yb1 C1 O1 34.1(7) . . . . ?
C17 Yb1 C1 O1 -78.3(7) . . . . ?
Na1 Yb1 C1 O1 89.2(7) . . . . ?
O1 Yb1 C1 C2 -7.0(19) . . . . ?
O5 Yb1 C1 C2 99(2) . . . . ?
O3 Yb1 C1 C2 -105(2) . . . . ?
N1 Yb1 C1 C2 176(2) . . . . ?
N3 Yb1 C1 C2 -38(2) . . . . ?
N2 Yb1 C1 C2 178(2) . . . . ?
N4 Yb1 C1 C2 27(2) . . . . ?
C17 Yb1 C1 C2 -85(2) . . . . ?
Na1 Yb1 C1 C2 82(2) . . . . ?
O1 Yb1 C1 C6 179.3(10) . . . . ?
O5 Yb1 C1 C6 -74.7(5) . . . . ?
O3 Yb1 C1 C6 81.3(5) . . . . ?
N1 Yb1 C1 C6 2.0(5) . . . . ?
N3 Yb1 C1 C6 148.6(5) . . . . ?
N2 Yb1 C1 C6 4.6(6) . . . . ?
N4 Yb1 C1 C6 -146.6(5) . . . . ?
C17 Yb1 C1 C6 101.0(5) . . . . ?
Na1 Yb1 C1 C6 -91.5(5) . . . . ?
O1 C1 C2 C3 -177.5(9) . . . . ?
C6 C1 C2 C3 0.6(13) . . . . ?
Yb1 C1 C2 C3 -172.4(17) . . . . ?
C1 C2 C3 C4 -1.0(15) . . . . ?
C2 C3 C4 C5 1.9(14) . . . . ?
C3 C4 C5 C6 -2.3(13) . . . . ?
C3 C4 C5 C9 177.1(9) . . . . ?
C7 N1 C6 C5 -1.4(13) . . . . ?
Yb1 N1 C6 C5 -175.5(6) . . . . ?
C7 N1 C6 C1 178.4(8) . . . . ?
Yb1 N1 C6 C1 4.3(10) . . . . ?
C4 C5 C6 N1 -178.3(8) . . . . ?
C9 C5 C6 N1 2.3(13) . . . . ?
C4 C5 C6 C1 2.0(13) . . . . ?
C9 C5 C6 C1 -177.5(8) . . . . ?
O1 C1 C6 N1 -2.5(12) . . . . ?
C2 C1 C6 N1 179.2(8) . . . . ?
Yb1 C1 C6 N1 -3.0(7) . . . . ?
O1 C1 C6 C5 177.2(8) . . . . ?
C2 C1 C6 C5 -1.1(13) . . . . ?
Yb1 C1 C6 C5 176.7(8) . . . . ?
C6 N1 C7 C8 -0.8(13) . . . . ?
Yb1 N1 C7 C8 172.6(7) . . . . ?
C6 N1 C7 C10 -178.8(8) . . . . ?
Yb1 N1 C7 C10 -5.4(10) . . . . ?
N1 C7 C8 C9 2.0(14) . . . . ?
C10 C7 C8 C9 179.7(8) . . . . ?
C7 C8 C9 C5 -0.9(14) . . . . ?
C4 C5 C9 C8 179.6(9) . . . . ?
C6 C5 C9 C8 -1.0(13) . . . . ?
C16 N2 C10 O2 1.9(10) . . . . ?
Yb1 N2 C10 O2 -170.0(5) . . . . ?
C16 N2 C10 C7 179.6(8) . . . . ?
Yb1 N2 C10 C7 7.6(11) . . . . ?
C11 O2 C10 N2 -1.0(10) . . . . ?
C11 O2 C10 C7 -178.7(8) . . . . ?
N1 C7 C10 N2 -2.1(12) . . . . ?
C8 C7 C10 N2 179.9(9) . . . . ?
N1 C7 C10 O2 175.4(8) . . . . ?
C8 C7 C10 O2 -2.6(14) . . . . ?
C10 O2 C11 C12 178.7(10) . . . . ?
C10 O2 C11 C16 -0.4(10) . . . . ?
O2 C11 C12 C13 -178.8(9) . . . . ?
C16 C11 C12 C13 0.2(15) . . . . ?
C11 C12 C13 C14 -2.6(15) . . . . ?
C11 C12 C13 Cl1 176.8(7) . . . . ?
C12 C13 C14 C15 3.2(16) . . . . ?
Cl1 C13 C14 C15 -176.1(8) . . . . ?
C13 C14 C15 C16 -1.2(14) . . . . ?
C14 C15 C16 C11 -1.0(14) . . . . ?
C14 C15 C16 N2 178.0(9) . . . . ?
O2 C11 C16 C15 -179.3(8) . . . . ?
C12 C11 C16 C15 1.6(15) . . . . ?
O2 C11 C16 N2 1.5(10) . . . . ?
C12 C11 C16 N2 -177.6(9) . . . . ?
C10 N2 C16 C15 178.9(10) . . . . ?
Yb1 N2 C16 C15 -12.3(16) . . . . ?
C10 N2 C16 C11 -2.1(10) . . . . ?
Yb1 N2 C16 C11 166.8(7) . . . . ?
Yb1 O3 C17 C18 175.8(7) . . . . ?
Yb1 O3 C17 C22 -3.5(11) . . . . ?
O7 Yb1 C17 O3 113.9(7) . . . . ?
O1 Yb1 C17 O3 -94.1(7) . . . . ?
N1 Yb1 C17 O3 -26.0(7) . . . . ?
N3 Yb1 C17 O3 -174.0(8) . . . . ?
N2 Yb1 C17 O3 38.1(7) . . . . ?
N4 Yb1 C17 O3 -172.4(6) . . . . ?
C1 Yb1 C17 O3 -74.2(7) . . . . ?
Na1 Yb1 C17 O3 117.6(6) . . . . ?
O7 Yb1 C17 C18 103(2) . . . . ?
O1 Yb1 C17 C18 -105(2) . . . . ?
O3 Yb1 C17 C18 -11(2) . . . . ?
N1 Yb1 C17 C18 -37(2) . . . . ?
N3 Yb1 C17 C18 175(2) . . . . ?
N2 Yb1 C17 C18 27(2) . . . . ?
N4 Yb1 C17 C18 176(2) . . . . ?
C1 Yb1 C17 C18 -85(2) . . . . ?
Na1 Yb1 C17 C18 106(2) . . . . ?
O7 Yb1 C17 C22 -69.1(5) . . . . ?
O1 Yb1 C17 C22 82.9(6) . . . . ?
O3 Yb1 C17 C22 176.9(10) . . . . ?
N1 Yb1 C17 C22 150.9(5) . . . . ?
N3 Yb1 C17 C22 2.9(5) . . . . ?
N2 Yb1 C17 C22 -145.0(5) . . . . ?
N4 Yb1 C17 C22 4.5(6) . . . . ?
C1 Yb1 C17 C22 102.8(5) . . . . ?
Na1 Yb1 C17 C22 -65.5(6) . . . . ?
O3 C17 C18 C19 -175.7(9) . . . . ?
C22 C17 C18 C19 3.6(14) . . . . ?
Yb1 C17 C18 C19 -167.3(17) . . . . ?
C17 C18 C19 C20 0.3(16) . . . . ?
C18 C19 C20 C21 -2.5(17) . . . . ?
C19 C20 C21 C25 179.4(10) . . . . ?
C19 C20 C21 C22 0.6(15) . . . . ?
C23 N3 C22 C17 174.1(8) . . . . ?
Yb1 N3 C22 C17 6.1(11) . . . . ?
C23 N3 C22 C21 -2.0(14) . . . . ?
Yb1 N3 C22 C21 -170.0(7) . . . . ?
O3 C17 C22 N3 -2.2(13) . . . . ?
C18 C17 C22 N3 178.4(8) . . . . ?
Yb1 C17 C22 N3 -4.3(8) . . . . ?
O3 C17 C22 C21 173.8(8) . . . . ?
C18 C17 C22 C21 -5.6(14) . . . . ?
Yb1 C17 C22 C21 171.7(9) . . . . ?
C25 C21 C22 N3 0.4(14) . . . . ?
C20 C21 C22 N3 179.4(9) . . . . ?
C25 C21 C22 C17 -175.4(9) . . . . ?
C20 C21 C22 C17 3.5(15) . . . . ?
C22 N3 C23 C24 2.8(14) . . . . ?
Yb1 N3 C23 C24 169.7(7) . . . . ?
C22 N3 C23 C26 -177.7(8) . . . . ?
Yb1 N3 C23 C26 -10.8(11) . . . . ?
N3 C23 C24 C25 -1.8(15) . . . . ?
C26 C23 C24 C25 178.8(9) . . . . ?
C23 C24 C25 C21 0.0(15) . . . . ?
C20 C21 C25 C24 -178.3(10) . . . . ?
C22 C21 C25 C24 0.6(14) . . . . ?
C32 N4 C26 O4 2.1(10) . . . . ?
Yb1 N4 C26 O4 -167.7(5) . . . . ?
C32 N4 C26 C23 178.1(8) . . . . ?
Yb1 N4 C26 C23 8.2(11) . . . . ?
C27 O4 C26 N4 -3.4(10) . . . . ?
C27 O4 C26 C23 -179.6(8) . . . . ?
N3 C23 C26 N4 0.8(13) . . . . ?
C24 C23 C26 N4 -179.7(9) . . . . ?
N3 C23 C26 O4 176.6(8) . . . . ?
C24 C23 C26 O4 -3.8(14) . . . . ?
C26 O4 C27 C28 -179.6(10) . . . . ?
C26 O4 C27 C32 3.2(10) . . . . ?
C32 C27 C28 C29 -2.2(15) . . . . ?
O4 C27 C28 C29 -179.0(9) . . . . ?
C27 C28 C29 C30 2.2(15) . . . . ?
C27 C28 C29 Cl2 -178.1(8) . . . . ?
C28 C29 C30 C31 -1.4(16) . . . . ?
Cl2 C29 C30 C31 178.8(8) . . . . ?
C29 C30 C31 C32 0.6(14) . . . . ?
C28 C27 C32 C31 1.5(15) . . . . ?
O4 C27 C32 C31 178.7(8) . . . . ?
C28 C27 C32 N4 -179.4(9) . . . . ?
O4 C27 C32 N4 -2.2(10) . . . . ?
C30 C31 C32 C27 -0.6(14) . . . . ?
C30 C31 C32 N4 -179.3(9) . . . . ?
C26 N4 C32 C27 0.2(10) . . . . ?
Yb1 N4 C32 C27 165.4(7) . . . . ?
C26 N4 C32 C31 179.0(10) . . . . ?
Yb1 N4 C32 C31 -15.7(17) . . . . ?
Yb1 O5 C33 C34 -80.3(11) . . . . ?
Na1 O5 C33 C34 159.6(7) . . . . ?
Yb1 O5 C33 C38 99.6(9) . . . . ?
Na1 O5 C33 C38 -20.4(10) . . . . ?
O5 C33 C34 C35 172.3(8) . . . . ?
C38 C33 C34 C35 -7.6(13) . . . . ?
C33 C34 C35 C36 3.1(15) . . . . ?
C34 C35 C36 C37 0.6(15) . . . . ?
C35 C36 C37 C41 -178.7(9) . . . . ?
C35 C36 C37 C38 0.6(14) . . . . ?
C39 N5 C38 C33 -175.8(8) . . . . ?
Na1 N5 C38 C33 10.7(11) . . . . ?
C39 N5 C38 C37 2.8(13) . . . . ?
Na1 N5 C38 C37 -170.7(7) . . . . ?
O5 C33 C38 N5 7.5(13) . . . . ?
C34 C33 C38 N5 -172.5(8) . . . . ?
O5 C33 C38 C37 -171.2(8) . . . . ?
C34 C33 C38 C37 8.8(13) . . . . ?
C36 C37 C38 N5 176.0(8) . . . . ?
C41 C37 C38 N5 -4.7(13) . . . . ?
C36 C37 C38 C33 -5.4(13) . . . . ?
C41 C37 C38 C33 173.9(9) . . . . ?
C38 N5 C39 C40 0.4(14) . . . . ?
Na1 N5 C39 C40 173.6(7) . . . . ?
C38 N5 C39 C42 179.0(8) . . . . ?
Na1 N5 C39 C42 -7.8(11) . . . . ?
N5 C39 C40 C41 -1.6(15) . . . . ?
C42 C39 C40 C41 179.9(9) . . . . ?
C39 C40 C41 C37 -0.4(15) . . . . ?
C36 C37 C41 C40 -177.4(9) . . . . ?
C38 C37 C41 C40 3.3(14) . . . . ?
C48 N6 C42 O6 0.9(11) . . . . ?
Na1 N6 C42 O6 178.4(6) . . . . ?
C48 N6 C42 C39 -175.3(9) . . . . ?
Na1 N6 C42 C39 2.2(12) . . . . ?
C43 O6 C42 N6 -1.0(11) . . . . ?
C43 O6 C42 C39 175.5(8) . . . . ?
N5 C39 C42 N6 3.3(14) . . . . ?
C40 C39 C42 N6 -178.1(9) . . . . ?
N5 C39 C42 O6 -172.8(8) . . . . ?
C40 C39 C42 O6 5.8(14) . . . . ?
C42 O6 C43 C44 -179.0(10) . . . . ?
C42 O6 C43 C48 0.6(10) . . . . ?
O6 C43 C44 C45 -179.8(9) . . . . ?
C48 C43 C44 C45 0.6(15) . . . . ?
C43 C44 C45 C46 -1.0(16) . . . . ?
C43 C44 C45 Cl3 -179.5(8) . . . . ?
C44 C45 C46 C47 1.9(17) . . . . ?
Cl3 C45 C46 C47 -179.7(8) . . . . ?
C45 C46 C47 C48 -2.2(16) . . . . ?
C42 N6 C48 C43 -0.5(10) . . . . ?
Na1 N6 C48 C43 -176.3(8) . . . . ?
C42 N6 C48 C47 -179.7(11) . . . . ?
Na1 N6 C48 C47 4.4(19) . . . . ?
O6 C43 C48 N6 -0.1(11) . . . . ?
C44 C43 C48 N6 179.5(9) . . . . ?
O6 C43 C48 C47 179.3(9) . . . . ?
C44 C43 C48 C47 -1.1(15) . . . . ?
C46 C47 C48 N6 -179.0(10) . . . . ?
C46 C47 C48 C43 1.8(14) . . . . ?
Yb1 O7 C49 C50 -66.9(12) . . . . ?
Na1 O7 C49 C50 155.0(8) . . . . ?
Yb1 O7 C49 C54 117.0(9) . . . . ?
Na1 O7 C49 C54 -21.2(10) . . . . ?
O7 C49 C50 C51 178.9(9) . . . . ?
C54 C49 C50 C51 -4.9(14) . . . . ?
C49 C50 C51 C52 0.3(15) . . . . ?
C50 C51 C52 C53 2.6(15) . . . . ?
C51 C52 C53 C57 177.8(9) . . . . ?
C51 C52 C53 C54 -0.5(14) . . . . ?
C55 N7 C54 C53 0.3(13) . . . . ?
Na1 N7 C54 C53 -163.5(7) . . . . ?
C55 N7 C54 C49 -179.8(8) . . . . ?
Na1 N7 C54 C49 16.3(10) . . . . ?
C52 C53 C54 N7 175.6(8) . . . . ?
C57 C53 C54 N7 -2.9(13) . . . . ?
C52 C53 C54 C49 -4.3(13) . . . . ?
C57 C53 C54 C49 177.2(8) . . . . ?
O7 C49 C54 N7 3.4(12) . . . . ?
C50 C49 C54 N7 -173.1(8) . . . . ?
O7 C49 C54 C53 -176.7(8) . . . . ?
C50 C49 C54 C53 6.8(13) . . . . ?
C54 N7 C55 C56 3.1(13) . . . . ?
Na1 N7 C55 C56 165.3(7) . . . . ?
C54 N7 C55 C58 -173.8(8) . . . . ?
Na1 N7 C55 C58 -11.6(11) . . . . ?
N7 C55 C56 C57 -3.6(14) . . . . ?
C58 C55 C56 C57 173.1(9) . . . . ?
C55 C56 C57 C53 0.7(14) . . . . ?
C52 C53 C57 C56 -176.1(9) . . . . ?
C54 C53 C57 C56 2.3(14) . . . . ?
C64 N8 C58 O8 -1.1(11) . . . . ?
Na1 N8 C58 O8 178.3(6) . . . . ?
C64 N8 C58 C55 -179.8(9) . . . . ?
Na1 N8 C58 C55 -0.3(11) . . . . ?
C59 O8 C58 N8 1.3(11) . . . . ?
C59 O8 C58 C55 -180.0(8) . . . . ?
N7 C55 C58 N8 7.2(14) . . . . ?
C56 C55 C58 N8 -169.8(9) . . . . ?
N7 C55 C58 O8 -171.4(8) . . . . ?
C56 C55 C58 O8 11.6(13) . . . . ?
C58 O8 C59 C60 178.2(10) . . . . ?
C58 O8 C59 C64 -0.8(10) . . . . ?
O8 C59 C60 C61 178.6(9) . . . . ?
C64 C59 C60 C61 -2.5(15) . . . . ?
C59 C60 C61 C62 2.0(15) . . . . ?
C59 C60 C61 Cl4 -179.1(7) . . . . ?
C60 C61 C62 C63 -1.6(16) . . . . ?
Cl4 C61 C62 C63 179.4(8) . . . . ?
C61 C62 C63 C64 1.5(15) . . . . ?
C60 C59 C64 C63 2.7(16) . . . . ?
O8 C59 C64 C63 -178.3(8) . . . . ?
C60 C59 C64 N8 -178.8(9) . . . . ?
O8 C59 C64 N8 0.2(11) . . . . ?
C62 C63 C64 C59 -2.0(14) . . . . ?
C62 C63 C64 N8 179.8(10) . . . . ?
C58 N8 C64 C59 0.5(11) . . . . ?
Na1 N8 C64 C59 -178.5(9) . . . . ?
C58 N8 C64 C63 178.8(10) . . . . ?
Na1 N8 C64 C63 0(2) . . . . ?

loop_
_platon_squeeze_void_nr
_platon_squeeze_void_average_x
_platon_squeeze_void_average_y
_platon_squeeze_void_average_z
_platon_squeeze_void_volume
_platon_squeeze_void_count_electrons
_platon_squeeze_void_content
1 0.000 0.000 0.000 464 162 ' '
2 0.500 0.500 0.500 464 161 ' '
